data_7023787
loop_
_publ_author_name
'Fr\"omel, Silke'
'Kehr, Gerald'
'Fr\"ohlich, Roland'
'Daniliuc, Constantin G.'
'Erker, Gerhard'

_publ_section_title
;
 Reactions of dimethylzirconocene complexes with a vicinal frustrated P/B
 Lewis pair.
;
_journal_issue 40
_journal_name_full 'Dalton transactions (Cambridge, England : 2003)'
_journal_page_first 14531
_journal_page_last 14536
_journal_paper_doi 10.1039/c3dt52128a
_journal_volume 42
_journal_year 2013
_chemical_formula_sum 'C52 H50 B Cl2 F10 O P Zr'
_chemical_formula_weight 1084.82
_chemical_name_systematic
; 
 ? 
;
_space_group_IT_number 14
_symmetry_cell_setting monoclinic
_symmetry_space_group_name_Hall '-P 2ybc'
_symmetry_space_group_name_H-M 'P 1 21/c 1'
_atom_sites_solution_hydrogens geom
_atom_sites_solution_primary direct
_atom_sites_solution_secondary difmap
_audit_creation_method SHELXL-97
_cell_angle_alpha 90.00
_cell_angle_beta 101.0340(10)
_cell_angle_gamma 90.00
_cell_formula_units_Z 4
_cell_length_a 14.8875(2)
_cell_length_b 17.4300(2)
_cell_length_c 19.5656(3)
_cell_measurement_reflns_used 8468
_cell_measurement_temperature 223(2)
_cell_measurement_theta_max 28.28
_cell_measurement_theta_min 4.08
_cell_volume 4983.20(12)
_computing_cell_refinement 'Collect (Nonius B.V., 1998)'
_computing_data_collection 'Collect (Nonius B.V., 1998)'
_computing_data_reduction 'Denzo-SMN (Otwinowski & Minor, 1997)'
_computing_molecular_graphics 'XP (BrukerAXS, 2000)'
_computing_publication_material 'SHELXL-97 (Sheldrick, 1997)'
_computing_structure_refinement 'SHELXL-97 (Sheldrick, 1997)'
_computing_structure_solution 'SHELXS-97 (Sheldrick, 1990)'
_diffrn_ambient_temperature 223(2)
_diffrn_measured_fraction_theta_full 0.975
_diffrn_measured_fraction_theta_max 0.975
_diffrn_measurement_device_type 'Nonius KappaCCD APEXII'
_diffrn_measurement_method '\w and \f scans'
_diffrn_radiation_monochromator 'Montel mirror'
_diffrn_radiation_source 'rotating anode Nonius FR591'
_diffrn_radiation_type MoK\a
_diffrn_radiation_wavelength 0.71073
_diffrn_reflns_av_R_equivalents 0.032
_diffrn_reflns_av_sigmaI/netI 0.0328
_diffrn_reflns_limit_h_max 17
_diffrn_reflns_limit_h_min -17
_diffrn_reflns_limit_k_max 19
_diffrn_reflns_limit_k_min -20
_diffrn_reflns_limit_l_max 23
_diffrn_reflns_limit_l_min -23
_diffrn_reflns_number 26276
_diffrn_reflns_theta_full 25.00
_diffrn_reflns_theta_max 25.00
_diffrn_reflns_theta_min 4.10
_exptl_absorpt_coefficient_mu 0.435
_exptl_absorpt_correction_T_max 0.9376
_exptl_absorpt_correction_T_min 0.8350
_exptl_absorpt_correction_type multi-scan
_exptl_absorpt_process_details 'Denzo (Otwinowski, Borek, Majewski & Minor, 2003)'
_exptl_crystal_colour colourless
_exptl_crystal_density_diffrn 1.446
_exptl_crystal_density_method 'not measured'
_exptl_crystal_description prism
_exptl_crystal_F_000 2216
_exptl_crystal_size_max 0.43
_exptl_crystal_size_mid 0.26
_exptl_crystal_size_min 0.15
_refine_diff_density_max 0.833
_refine_diff_density_min -0.650
_refine_diff_density_rms 0.055
_refine_ls_extinction_method none
_refine_ls_goodness_of_fit_ref 1.069
_refine_ls_hydrogen_treatment constr
_refine_ls_matrix_type full
_refine_ls_number_parameters 649
_refine_ls_number_reflns 8562
_refine_ls_number_restraints 61
_refine_ls_restrained_S_all 1.094
_refine_ls_R_factor_all 0.0561
_refine_ls_R_factor_gt 0.0474
_refine_ls_shift/su_max 0.001
_refine_ls_shift/su_mean 0.000
_refine_ls_structure_factor_coef Fsqd
_refine_ls_weighting_details 'calc w=1/[\s^2^(Fo^2^)+(0.0441P)^2^+6.6035P] where P=(Fo^2^+2Fc^2^)/3'
_refine_ls_weighting_scheme calc
_refine_ls_wR_factor_gt 0.1143
_refine_ls_wR_factor_ref 0.1232
_reflns_number_gt 7470
_reflns_number_total 8562
_reflns_threshold_expression >2sigma(I)
_cod_data_source_file c3dt52128a.txt
_cod_data_source_block erk6927
_cod_original_sg_symbol_H-M P21/c
_cod_database_code 7023787

loop_
_symmetry_equiv_pos_as_xyz
'x, y, z'
'-x, y+1/2, -z+1/2'
'-x, -y, -z'
'x, -y-1/2, z-1/2'

loop_
_atom_site_label
_atom_site_type_symbol
_atom_site_fract_x
_atom_site_fract_y
_atom_site_fract_z
_atom_site_U_iso_or_equiv
_atom_site_adp_type
_atom_site_occupancy
_atom_site_symmetry_multiplicity
_atom_site_calc_flag
_atom_site_refinement_flags
_atom_site_disorder_assembly
_atom_site_disorder_group
Zr1 Zr 0.131260(19) 0.848065(18) 0.470467(16) 0.04059(11) Uani 1 1 d . . .
P1 P 0.40726(5) 0.73674(4) 0.43379(4) 0.03208(17) Uani 1 1 d . . .
B1 B 0.6678(2) 0.75144(19) 0.56548(18) 0.0365(7) Uani 1 1 d . . .
O1 O 0.24611(13) 0.79292(11) 0.45984(10) 0.0357(4) Uani 1 1 d . . .
C1 C 0.51181(19) 0.70426(17) 0.49078(16) 0.0369(6) Uani 1 1 d . . .
H1A H 0.4972 0.6622 0.5201 0.044 Uiso 1 1 calc R . .
H1B H 0.5543 0.6845 0.4624 0.044 Uiso 1 1 calc R . .
C2 C 0.55831(19) 0.76978(17) 0.53758(16) 0.0384(7) Uani 1 1 d . . .
H2A H 0.5281 0.7760 0.5775 0.046 Uiso 1 1 calc R . .
H2B H 0.5517 0.8179 0.5112 0.046 Uiso 1 1 calc R . .
C4 C 0.6799(2) 0.67131(19) 0.60933(18) 0.0497(8) Uani 1 1 d . . .
H4A H 0.6515 0.6762 0.6498 0.075 Uiso 1 1 calc R . .
H4B H 0.7445 0.6601 0.6243 0.075 Uiso 1 1 calc R . .
H4C H 0.6508 0.6300 0.5800 0.075 Uiso 1 1 calc R . .
C3 C 0.1486(3) 0.9520(2) 0.4027(2) 0.0611(10) Uani 1 1 d . . .
H3A H 0.1995 0.9830 0.4259 0.092 Uiso 1 1 calc R . .
H3B H 0.0930 0.9825 0.3952 0.092 Uiso 1 1 calc R . .
H3C H 0.1605 0.9346 0.3582 0.092 Uiso 1 1 calc R . .
C5 C 0.32809(19) 0.76298(16) 0.49537(15) 0.0343(6) Uani 1 1 d . . .
H5 H 0.3586 0.8020 0.5287 0.041 Uiso 1 1 calc R . .
C11 C -0.0289(3) 0.8511(3) 0.3971(3) 0.0736(12) Uani 1 1 d . . .
H11 H -0.0579 0.8989 0.3882 0.088 Uiso 1 1 calc R . .
C12 C 0.0256(3) 0.8149(3) 0.3558(2) 0.0718(12) Uani 1 1 d . . .
H12 H 0.0395 0.8343 0.3142 0.086 Uiso 1 1 calc R . .
C13 C 0.0552(3) 0.7464(3) 0.3863(2) 0.0662(11) Uani 1 1 d . . .
H13 H 0.0920 0.7105 0.3685 0.079 Uiso 1 1 calc R . .
C14 C 0.0220(3) 0.7385(3) 0.4477(2) 0.0674(11) Uani 1 1 d . . .
H14 H 0.0335 0.6976 0.4795 0.081 Uiso 1 1 calc R . .
C15 C -0.0324(3) 0.8038(3) 0.4533(2) 0.0758(13) Uani 1 1 d . . .
H15 H -0.0652 0.8134 0.4889 0.091 Uiso 1 1 calc R . .
C16 C 0.0753(3) 0.9200(3) 0.5643(2) 0.0751(13) Uani 1 1 d . . .
H16 H 0.0146 0.9380 0.5544 0.090 Uiso 1 1 calc R . .
C17 C 0.1023(3) 0.8484(3) 0.5919(2) 0.0731(12) Uani 1 1 d . . .
H17 H 0.0641 0.8096 0.6035 0.088 Uiso 1 1 calc R . .
C18 C 0.1992(4) 0.8452(4) 0.5991(2) 0.0859(17) Uani 1 1 d . . .
H18 H 0.2375 0.8041 0.6167 0.103 Uiso 1 1 calc R . .
C19 C 0.2261(3) 0.9152(4) 0.5749(3) 0.0880(16) Uani 1 1 d . . .
H19 H 0.2867 0.9291 0.5734 0.106 Uiso 1 1 calc R . .
C20 C 0.1511(4) 0.9607(3) 0.5536(3) 0.0835(14) Uani 1 1 d . . .
H20 H 0.1511 1.0105 0.5352 0.100 Uiso 1 1 calc R . .
C61 C 0.31365(19) 0.69066(17) 0.53551(15) 0.0359(6) Uani 1 1 d . . .
C62 C 0.2469(2) 0.63807(19) 0.50767(17) 0.0446(7) Uani 1 1 d . . .
H62 H 0.2103 0.6471 0.4636 0.053 Uiso 1 1 calc R . .
C63 C 0.2336(3) 0.5723(2) 0.5442(2) 0.0609(10) Uani 1 1 d . . .
H63 H 0.1889 0.5364 0.5246 0.073 Uiso 1 1 calc R . .
C64 C 0.2862(3) 0.5594(2) 0.6095(2) 0.0716(12) Uani 1 1 d . . .
H64 H 0.2773 0.5147 0.6342 0.086 Uiso 1 1 calc R . .
C65 C 0.3511(3) 0.6118(2) 0.63821(19) 0.0639(10) Uani 1 1 d . . .
H65 H 0.3860 0.6033 0.6829 0.077 Uiso 1 1 calc R . .
C66 C 0.3655(2) 0.6772(2) 0.60157(17) 0.0480(8) Uani 1 1 d . . .
H66 H 0.4106 0.7127 0.6214 0.058 Uiso 1 1 calc R . .
C31 C 0.33974(19) 0.66836(16) 0.37489(14) 0.0334(6) Uani 1 1 d . . .
C32 C 0.3478(2) 0.58791(17) 0.38561(16) 0.0396(7) Uani 1 1 d . . .
C33 C 0.2851(2) 0.53994(18) 0.34465(16) 0.0426(7) Uani 1 1 d . . .
H33 H 0.2898 0.4867 0.3524 0.051 Uiso 1 1 calc R . .
C34 C 0.2160(2) 0.56713(19) 0.29295(16) 0.0426(7) Uani 1 1 d . . .
C35 C 0.2111(2) 0.64571(18) 0.28167(15) 0.0412(7) Uani 1 1 d . . .
H35 H 0.1653 0.6649 0.2459 0.049 Uiso 1 1 calc R . .
C36 C 0.2708(2) 0.69719(17) 0.32095(14) 0.0362(6) Uani 1 1 d . . .
C37 C 0.4207(2) 0.54952(18) 0.43875(19) 0.0541(9) Uani 1 1 d . . .
H37A H 0.4166 0.4943 0.4325 0.081 Uiso 1 1 calc R . .
H37B H 0.4119 0.5625 0.4852 0.081 Uiso 1 1 calc R . .
H37C H 0.4806 0.5670 0.4327 0.081 Uiso 1 1 calc R . .
C38 C 0.1499(3) 0.5127(2) 0.2490(2) 0.0623(10) Uani 1 1 d . . .
H38A H 0.0878 0.5259 0.2529 0.093 Uiso 1 1 calc R . .
H38B H 0.1631 0.4605 0.2652 0.093 Uiso 1 1 calc R . .
H38C H 0.1563 0.5167 0.2007 0.093 Uiso 1 1 calc R . .
C39 C 0.2585(2) 0.78072(18) 0.30041(17) 0.0448(7) Uani 1 1 d . . .
H39A H 0.3047 0.7954 0.2740 0.067 Uiso 1 1 calc R . .
H39B H 0.2649 0.8121 0.3420 0.067 Uiso 1 1 calc R . .
H39C H 0.1982 0.7882 0.2721 0.067 Uiso 1 1 calc R . .
C21 C 0.4500(2) 0.81168(17) 0.38323(16) 0.0381(7) Uani 1 1 d . . .
C22 C 0.4954(2) 0.7869(2) 0.32975(16) 0.0456(8) Uani 1 1 d . . .
C23 C 0.5327(2) 0.8425(2) 0.29214(19) 0.0564(9) Uani 1 1 d . . .
H23 H 0.5621 0.8265 0.2562 0.068 Uiso 1 1 calc R . .
C24 C 0.5283(2) 0.9199(3) 0.3054(2) 0.0621(11) Uani 1 1 d . . .
C25 C 0.4854(2) 0.9427(2) 0.3585(2) 0.0559(9) Uani 1 1 d . . .
H25 H 0.4824 0.9953 0.3683 0.067 Uiso 1 1 calc R . .
C26 C 0.4461(2) 0.89038(18) 0.39835(18) 0.0436(7) Uani 1 1 d . . .
C27 C 0.5073(3) 0.7046(2) 0.3089(2) 0.0604(10) Uani 1 1 d . . .
H27A H 0.4505 0.6862 0.2808 0.091 Uiso 1 1 calc R . .
H27B H 0.5232 0.6732 0.3504 0.091 Uiso 1 1 calc R . .
H27C H 0.5557 0.7016 0.2822 0.091 Uiso 1 1 calc R . .
C28 C 0.5687(3) 0.9791(3) 0.2636(3) 0.0961(17) Uani 1 1 d . . .
H28A H 0.5993 0.9533 0.2304 0.144 Uiso 1 1 calc R . .
H28B H 0.6125 1.0103 0.2946 0.144 Uiso 1 1 calc R . .
H28C H 0.5202 1.0114 0.2387 0.144 Uiso 1 1 calc R . .
C29 C 0.4017(2) 0.92317(18) 0.4551(2) 0.0531(9) Uani 1 1 d . . .
H29A H 0.3996 0.9787 0.4514 0.080 Uiso 1 1 calc R . .
H29B H 0.4369 0.9086 0.5002 0.080 Uiso 1 1 calc R . .
H29C H 0.3399 0.9033 0.4503 0.080 Uiso 1 1 calc R . .
C51 C 0.71202(19) 0.75228(17) 0.49360(16) 0.0375(7) Uani 1 1 d . . .
F52 F 0.74326(19) 0.61854(12) 0.49084(14) 0.0790(7) Uani 1 1 d . . .
C52 C 0.7409(2) 0.6888(2) 0.46086(19) 0.0517(8) Uani 1 1 d . . .
F53 F 0.7963(2) 0.62592(17) 0.37019(16) 0.1035(10) Uani 1 1 d . . .
C53 C 0.7683(3) 0.6906(3) 0.3975(2) 0.0652(11) Uani 1 1 d . . .
F54 F 0.7934(2) 0.76171(19) 0.30021(13) 0.0987(10) Uani 1 1 d . . .
C54 C 0.7674(3) 0.7583(3) 0.36230(19) 0.0652(11) Uani 1 1 d . . .
F55 F 0.74270(16) 0.89123(15) 0.35932(12) 0.0733(7) Uani 1 1 d . . .
C55 C 0.7410(2) 0.8236(2) 0.39200(18) 0.0528(9) Uani 1 1 d . . .
F56 F 0.68921(14) 0.88641(11) 0.48114(11) 0.0551(5) Uani 1 1 d . . .
C56 C 0.7145(2) 0.81904(19) 0.45589(17) 0.0423(7) Uani 1 1 d . . .
C41 C 0.7207(2) 0.81755(17) 0.61965(15) 0.0386(7) Uani 1 1 d . . .
F42 F 0.86504(14) 0.77173(18) 0.60440(13) 0.0854(8) Uani 1 1 d . . .
C42 C 0.8150(2) 0.8199(2) 0.63691(17) 0.0539(9) Uani 1 1 d . . .
F43 F 0.95665(17) 0.8661(2) 0.69891(14) 0.1088(11) Uani 1 1 d U . .
C43 C 0.8648(3) 0.8683(3) 0.68559(19) 0.0666(12) Uani 1 1 d . . .
F44 F 0.8668(2) 0.96717(16) 0.76762(12) 0.0937(9) Uani 1 1 d . . .
C44 C 0.8193(3) 0.9188(2) 0.72073(18) 0.0627(11) Uani 1 1 d . . .
F45 F 0.6806(2) 0.96708(16) 0.74169(14) 0.1043(10) Uani 1 1 d . . .
C45 C 0.7268(3) 0.9188(2) 0.70715(18) 0.0601(10) Uani 1 1 d . . .
F46 F 0.58736(16) 0.87246(15) 0.64999(13) 0.0823(8) Uani 1 1 d . . .
C46 C 0.6797(2) 0.8687(2) 0.65803(18) 0.0498(8) Uani 1 1 d . . .
C71 C 1.0629(9) 1.0744(7) 0.9176(8) 0.128(4) Uani 0.598(8) 1 d PDU A 1
H71A H 1.1239 1.0816 0.9066 0.153 Uiso 0.598(8) 1 calc PR A 1
H71B H 1.0640 1.0906 0.9657 0.153 Uiso 0.598(8) 1 calc PR A 1
Cl1 Cl 0.9769(8) 1.1265(6) 0.8571(6) 0.258(5) Uani 0.598(8) 1 d PDU A 1
Cl2 Cl 1.0275(3) 0.9805(3) 0.90487(17) 0.145(2) Uani 0.598(8) 1 d PDU A 1
C71A C 1.0519(12) 1.1120(14) 0.8880(13) 0.157(7) Uani 0.402(8) 1 d PDU A 2
H71C H 1.0855 1.0916 0.8535 0.188 Uiso 0.402(8) 1 calc PR A 2
H71D H 1.0876 1.1529 0.9150 0.188 Uiso 0.402(8) 1 calc PR A 2
Cl1A Cl 0.9413(6) 1.1420(6) 0.8501(5) 0.134(2) Uani 0.402(8) 1 d PDU A 2
Cl2A Cl 1.0211(12) 1.0412(12) 0.9405(10) 0.361(10) Uani 0.402(8) 1 d PDU A 2

loop_
_atom_site_aniso_label
_atom_site_aniso_U_11
_atom_site_aniso_U_22
_atom_site_aniso_U_33
_atom_site_aniso_U_23
_atom_site_aniso_U_13
_atom_site_aniso_U_12
Zr1 0.03301(17) 0.04464(19) 0.04555(19) -0.00315(13) 0.01108(13) 0.00221(13)
P1 0.0298(4) 0.0311(4) 0.0350(4) 0.0002(3) 0.0055(3) 0.0001(3)
B1 0.0346(17) 0.0328(17) 0.0407(18) -0.0030(14) 0.0035(14) -0.0014(14)
O1 0.0322(10) 0.0371(11) 0.0388(11) 0.0038(9) 0.0094(8) 0.0033(8)
C1 0.0291(14) 0.0362(15) 0.0431(16) -0.0034(13) 0.0012(12) -0.0001(12)
C2 0.0342(15) 0.0380(16) 0.0426(16) -0.0061(13) 0.0067(13) -0.0025(13)
C4 0.0495(19) 0.0417(18) 0.054(2) 0.0049(15) 0.0002(15) -0.0048(15)
C3 0.057(2) 0.046(2) 0.084(3) 0.0186(19) 0.021(2) 0.0109(17)
C5 0.0321(14) 0.0356(15) 0.0350(15) 0.0006(12) 0.0057(12) -0.0018(12)
C11 0.044(2) 0.083(3) 0.087(3) -0.004(3) -0.007(2) 0.015(2)
C12 0.059(2) 0.100(3) 0.053(2) 0.001(2) 0.0015(19) -0.004(2)
C13 0.045(2) 0.075(3) 0.075(3) -0.025(2) 0.0017(19) -0.0027(19)
C14 0.054(2) 0.067(3) 0.077(3) 0.003(2) 0.002(2) -0.018(2)
C15 0.0363(19) 0.118(4) 0.076(3) -0.024(3) 0.0186(19) -0.016(2)
C16 0.062(3) 0.094(3) 0.073(3) -0.030(3) 0.019(2) 0.018(2)
C17 0.076(3) 0.102(4) 0.047(2) -0.010(2) 0.025(2) 0.003(3)
C18 0.094(4) 0.125(5) 0.036(2) -0.015(2) 0.007(2) 0.049(3)
C19 0.063(3) 0.131(5) 0.069(3) -0.048(3) 0.011(2) -0.016(3)
C20 0.090(3) 0.073(3) 0.091(3) -0.032(3) 0.027(3) -0.004(3)
C61 0.0359(15) 0.0372(16) 0.0350(15) 0.0040(12) 0.0076(12) -0.0015(12)
C62 0.0434(17) 0.0467(18) 0.0417(17) 0.0077(14) 0.0035(14) -0.0049(14)
C63 0.065(2) 0.051(2) 0.062(2) 0.0141(18) 0.0008(18) -0.0195(18)
C64 0.090(3) 0.061(2) 0.060(2) 0.028(2) 0.005(2) -0.013(2)
C65 0.070(2) 0.074(3) 0.0424(19) 0.0224(19) -0.0034(18) -0.002(2)
C66 0.0485(18) 0.053(2) 0.0394(17) 0.0019(15) 0.0020(14) -0.0053(16)
C31 0.0329(14) 0.0333(15) 0.0335(14) -0.0007(12) 0.0050(12) 0.0010(12)
C32 0.0385(16) 0.0374(16) 0.0401(16) -0.0040(13) 0.0004(13) 0.0011(13)
C33 0.0460(17) 0.0333(15) 0.0467(17) -0.0039(13) 0.0048(14) 0.0028(13)
C34 0.0406(16) 0.0488(18) 0.0369(16) -0.0089(14) 0.0037(13) -0.0015(14)
C35 0.0392(16) 0.0504(18) 0.0313(15) -0.0022(13) -0.0002(12) 0.0042(14)
C36 0.0381(15) 0.0412(16) 0.0305(14) 0.0014(12) 0.0097(12) 0.0051(13)
C37 0.056(2) 0.0299(16) 0.066(2) -0.0005(15) -0.0152(17) 0.0011(15)
C38 0.060(2) 0.061(2) 0.058(2) -0.0144(18) -0.0099(18) -0.0068(18)
C39 0.0445(17) 0.0471(18) 0.0406(17) 0.0110(14) 0.0031(14) 0.0064(14)
C21 0.0336(15) 0.0398(16) 0.0410(16) 0.0051(13) 0.0079(12) -0.0042(13)
C22 0.0341(16) 0.061(2) 0.0408(17) 0.0050(15) 0.0059(13) -0.0012(15)
C23 0.0405(18) 0.085(3) 0.0455(19) 0.0131(19) 0.0120(15) -0.0026(18)
C24 0.0443(19) 0.080(3) 0.062(2) 0.030(2) 0.0078(17) -0.0090(19)
C25 0.0414(18) 0.049(2) 0.074(2) 0.0207(18) 0.0032(17) -0.0056(15)
C26 0.0331(15) 0.0424(17) 0.0549(19) 0.0105(15) 0.0073(14) -0.0011(13)
C27 0.058(2) 0.077(3) 0.053(2) -0.0108(19) 0.0257(17) -0.001(2)
C28 0.079(3) 0.112(4) 0.100(4) 0.056(3) 0.024(3) -0.021(3)
C29 0.051(2) 0.0308(16) 0.080(3) -0.0016(16) 0.0202(18) -0.0052(14)
C51 0.0296(14) 0.0372(16) 0.0430(16) -0.0067(13) 0.0004(12) -0.0036(12)
F52 0.1063(19) 0.0432(12) 0.0909(17) -0.0140(12) 0.0275(15) 0.0128(12)
C52 0.0493(19) 0.0452(19) 0.059(2) -0.0152(16) 0.0062(16) -0.0019(15)
F53 0.121(2) 0.096(2) 0.106(2) -0.0538(17) 0.0526(19) -0.0024(18)
C53 0.058(2) 0.078(3) 0.062(2) -0.033(2) 0.0170(19) -0.005(2)
F54 0.098(2) 0.151(3) 0.0566(14) -0.0286(16) 0.0395(14) -0.0346(19)
C54 0.049(2) 0.105(3) 0.044(2) -0.019(2) 0.0142(16) -0.020(2)
F55 0.0679(14) 0.0922(17) 0.0599(13) 0.0203(12) 0.0122(11) -0.0223(13)
C55 0.0376(17) 0.071(2) 0.0479(19) 0.0042(18) 0.0036(15) -0.0143(17)
F56 0.0624(12) 0.0411(10) 0.0637(12) 0.0060(9) 0.0163(10) -0.0007(9)
C56 0.0342(15) 0.0465(18) 0.0454(17) -0.0028(14) 0.0055(13) -0.0038(13)
C41 0.0428(17) 0.0362(15) 0.0356(15) 0.0030(13) 0.0042(13) -0.0069(13)
F42 0.0372(11) 0.144(2) 0.0746(15) -0.0449(16) 0.0103(10) -0.0107(13)
C42 0.052(2) 0.071(2) 0.0403(18) -0.0083(17) 0.0124(15) -0.0183(18)
F43 0.0580(15) 0.191(3) 0.0778(17) -0.0429(19) 0.0130(13) -0.0598(18)
C43 0.051(2) 0.104(3) 0.0432(19) -0.004(2) 0.0048(16) -0.041(2)
F44 0.126(2) 0.0944(19) 0.0527(13) -0.0207(13) -0.0040(14) -0.0579(17)
C44 0.090(3) 0.059(2) 0.0341(17) -0.0043(16) -0.0013(19) -0.034(2)
F45 0.127(2) 0.0886(19) 0.0814(18) -0.0518(15) -0.0210(16) 0.0337(17)
C45 0.087(3) 0.046(2) 0.0411(19) -0.0067(16) -0.0031(18) 0.0032(19)
F46 0.0608(14) 0.0919(17) 0.0841(16) -0.0475(14) -0.0111(12) 0.0298(13)
C46 0.056(2) 0.0439(18) 0.0435(18) -0.0047(15) -0.0045(15) 0.0018(16)
C71 0.112(7) 0.143(8) 0.131(7) 0.041(6) 0.029(6) -0.003(6)
Cl1 0.257(9) 0.210(7) 0.280(8) -0.039(5) -0.014(6) -0.014(6)
Cl2 0.143(3) 0.175(4) 0.098(2) -0.002(2) -0.0225(18) 0.026(2)
C71A 0.140(10) 0.166(11) 0.165(11) 0.009(9) 0.031(8) -0.011(9)
Cl1A 0.138(5) 0.133(5) 0.128(4) -0.016(3) 0.015(3) -0.022(4)
Cl2A 0.353(12) 0.338(13) 0.385(12) 0.025(9) 0.054(9) 0.020(9)

loop_
_atom_type_symbol
_atom_type_description
_atom_type_scat_dispersion_real
_atom_type_scat_dispersion_imag
_atom_type_scat_source
C C 0.0033 0.0016 'International Tables Vol C Tables 4.2.6.8 and 6.1.1.4'
H H 0.0000 0.0000 'International Tables Vol C Tables 4.2.6.8 and 6.1.1.4'
B B 0.0013 0.0007 'International Tables Vol C Tables 4.2.6.8 and 6.1.1.4'
O O 0.0106 0.0060 'International Tables Vol C Tables 4.2.6.8 and 6.1.1.4'
F F 0.0171 0.0103 'International Tables Vol C Tables 4.2.6.8 and 6.1.1.4'
P P 0.1023 0.0942 'International Tables Vol C Tables 4.2.6.8 and 6.1.1.4'
Zr Zr -2.9673 0.5597 'International Tables Vol C Tables 4.2.6.8 and 6.1.1.4'
Cl Cl 0.1484 0.1585 'International Tables Vol C Tables 4.2.6.8 and 6.1.1.4'

loop_
_geom_angle_atom_site_label_1
_geom_angle_atom_site_label_2
_geom_angle_atom_site_label_3
_geom_angle
O1 Zr1 C3 97.27(11)
O1 Zr1 C14 98.89(12)
C3 Zr1 C14 130.17(15)
O1 Zr1 C17 113.93(12)
C3 Zr1 C17 127.53(16)
C14 Zr1 C17 86.90(16)
O1 Zr1 C16 136.74(12)
C3 Zr1 C16 96.86(16)
C14 Zr1 C16 102.56(16)
C17 Zr1 C16 32.30(15)
O1 Zr1 C15 131.41(13)
C3 Zr1 C15 112.27(16)
C14 Zr1 C15 32.74(15)
C17 Zr1 C15 77.81(15)
C16 Zr1 C15 78.53(15)
O1 Zr1 C18 84.68(12)
C3 Zr1 C18 121.64(19)
C14 Zr1 C18 106.61(19)
C17 Zr1 C18 32.92(15)
C16 Zr1 C18 53.35(15)
C15 Zr1 C18 108.66(18)
O1 Zr1 C20 116.18(14)
C3 Zr1 C20 75.30(18)
C14 Zr1 C20 134.49(16)
C17 Zr1 C20 53.56(17)
C16 Zr1 C20 31.95(15)
C15 Zr1 C20 108.36(16)
C18 Zr1 C20 53.10(18)
O1 Zr1 C13 83.18(11)
C3 Zr1 C13 105.23(16)
C14 Zr1 C13 32.14(14)
C17 Zr1 C13 118.93(16)
C16 Zr1 C13 131.23(15)
C15 Zr1 C13 52.97(14)
C18 Zr1 C13 132.67(19)
C20 Zr1 C13 160.57(15)
O1 Zr1 C19 87.16(13)
C3 Zr1 C19 89.7(2)
C14 Zr1 C19 137.81(18)
C17 Zr1 C19 53.33(17)
C16 Zr1 C19 52.28(15)
C15 Zr1 C19 128.68(15)
C18 Zr1 C19 31.98(17)
C20 Zr1 C19 31.31(17)
C13 Zr1 C19 163.12(19)
O1 Zr1 C11 132.70(12)
C3 Zr1 C11 81.58(16)
C14 Zr1 C11 53.44(15)
C17 Zr1 C11 102.96(16)
C16 Zr1 C11 89.78(15)
C15 Zr1 C11 31.77(15)
C18 Zr1 C11 135.87(17)
C20 Zr1 C11 109.23(16)
C13 Zr1 C11 52.55(14)
C19 Zr1 C11 139.84(16)
O1 Zr1 C12 101.24(12)
C3 Zr1 C12 77.78(16)
C14 Zr1 C12 52.93(15)
C17 Zr1 C12 130.48(15)
C16 Zr1 C12 121.68(15)
C15 Zr1 C12 52.68(15)
C18 Zr1 C12 159.17(19)
C20 Zr1 C12 135.94(17)
C13 Zr1 C12 31.26(14)
C19 Zr1 C12 165.6(2)
C11 Zr1 C12 31.94(14)
C31 P1 C1 119.15(13)
C31 P1 C21 109.44(14)
C1 P1 C21 102.04(14)
C31 P1 C5 103.01(13)
C1 P1 C5 104.37(13)
C21 P1 C5 119.70(14)
C4 B1 C2 110.0(3)
C4 B1 C41 105.5(2)
C2 B1 C41 113.3(2)
C4 B1 C51 115.5(3)
C2 B1 C51 104.2(2)
C41 B1 C51 108.6(2)
C5 O1 Zr1 144.54(18)
C2 C1 P1 111.5(2)
C2 C1 H1A 109.3
P1 C1 H1A 109.3
C2 C1 H1B 109.3
P1 C1 H1B 109.3
H1A C1 H1B 108.0
C1 C2 B1 110.9(2)
C1 C2 H2A 109.5
B1 C2 H2A 109.5
C1 C2 H2B 109.5
B1 C2 H2B 109.5
H2A C2 H2B 108.1
B1 C4 H4A 109.5
B1 C4 H4B 109.5
H4A C4 H4B 109.5
B1 C4 H4C 109.5
H4A C4 H4C 109.5
H4B C4 H4C 109.5
Zr1 C3 H3A 109.5
Zr1 C3 H3B 109.5
H3A C3 H3B 109.5
Zr1 C3 H3C 109.5
H3A C3 H3C 109.5
H3B C3 H3C 109.5
O1 C5 C61 111.9(2)
O1 C5 P1 111.54(19)
C61 C5 P1 107.13(19)
O1 C5 H5 108.7
C61 C5 H5 108.7
P1 C5 H5 108.7
C15 C11 C12 107.7(4)
C15 C11 Zr1 73.3(2)
C12 C11 Zr1 74.5(2)
C15 C11 H11 126.1
C12 C11 H11 126.1
Zr1 C11 H11 118.1
C13 C12 C11 108.4(4)
C13 C12 Zr1 73.8(2)
C11 C12 Zr1 73.6(2)
C13 C12 H12 125.8
C11 C12 H12 125.8
Zr1 C12 H12 118.6
C12 C13 C14 108.9(4)
C12 C13 Zr1 74.9(2)
C14 C13 Zr1 72.3(2)
C12 C13 H13 125.5
C14 C13 H13 125.5
Zr1 C13 H13 119.0
C13 C14 C15 106.9(4)
C13 C14 Zr1 75.6(2)
C15 C14 Zr1 74.5(2)
C13 C14 H14 126.6
C15 C14 H14 126.6
Zr1 C14 H14 115.7
C11 C15 C14 108.1(4)
C11 C15 Zr1 75.0(2)
C14 C15 Zr1 72.7(2)
C11 C15 H15 126.0
C14 C15 H15 126.0
Zr1 C15 H15 118.3
C20 C16 C17 109.6(4)
C20 C16 Zr1 75.5(2)
C17 C16 Zr1 73.8(2)
C20 C16 H16 125.2
C17 C16 H16 125.2
Zr1 C16 H16 117.3
C16 C17 C18 106.7(5)
C16 C17 Zr1 73.9(2)
C18 C17 Zr1 74.8(2)
C16 C17 H17 126.7
C18 C17 H17 126.7
Zr1 C17 H17 116.9
C19 C18 C17 106.5(4)
C19 C18 Zr1 74.4(3)
C17 C18 Zr1 72.3(2)
C19 C18 H18 126.8
C17 C18 H18 126.8
Zr1 C18 H18 118.6
C20 C19 C18 109.8(5)
C20 C19 Zr1 74.1(3)
C18 C19 Zr1 73.6(3)
C20 C19 H19 125.1
C18 C19 H19 125.1
Zr1 C19 H19 118.9
C19 C20 C16 107.4(5)
C19 C20 Zr1 74.6(3)
C16 C20 Zr1 72.6(2)
C19 C20 H20 126.3
C16 C20 H20 126.3
Zr1 C20 H20 118.5
C62 C61 C66 118.9(3)
C62 C61 C5 120.5(3)
C66 C61 C5 120.7(3)
C61 C62 C63 120.5(3)
C61 C62 H62 119.8
C63 C62 H62 119.8
C64 C63 C62 120.0(3)
C64 C63 H63 120.0
C62 C63 H63 120.0
C65 C64 C63 120.1(3)
C65 C64 H64 120.0
C63 C64 H64 120.0
C64 C65 C66 120.2(3)
C64 C65 H65 119.9
C66 C65 H65 119.9
C65 C66 C61 120.3(3)
C65 C66 H66 119.8
C61 C66 H66 119.8
C36 C31 C32 119.3(3)
C36 C31 P1 118.2(2)
C32 C31 P1 122.1(2)
C33 C32 C31 118.7(3)
C33 C32 C37 116.5(3)
C31 C32 C37 124.7(3)
C34 C33 C32 122.7(3)
C34 C33 H33 118.6
C32 C33 H33 118.6
C33 C34 C35 117.7(3)
C33 C34 C38 120.9(3)
C35 C34 C38 121.4(3)
C34 C35 C36 122.8(3)
C34 C35 H35 118.6
C36 C35 H35 118.6
C35 C36 C31 118.7(3)
C35 C36 C39 116.3(3)
C31 C36 C39 125.0(3)
C32 C37 H37A 109.5
C32 C37 H37B 109.5
H37A C37 H37B 109.5
C32 C37 H37C 109.5
H37A C37 H37C 109.5
H37B C37 H37C 109.5
C34 C38 H38A 109.5
C34 C38 H38B 109.5
H38A C38 H38B 109.5
C34 C38 H38C 109.5
H38A C38 H38C 109.5
H38B C38 H38C 109.5
C36 C39 H39A 109.5
C36 C39 H39B 109.5
H39A C39 H39B 109.5
C36 C39 H39C 109.5
H39A C39 H39C 109.5
H39B C39 H39C 109.5
C26 C21 C22 119.7(3)
C26 C21 P1 123.5(2)
C22 C21 P1 116.6(2)
C23 C22 C21 118.2(3)
C23 C22 C27 116.0(3)
C21 C22 C27 125.8(3)
C24 C23 C22 122.9(4)
C24 C23 H23 118.6
C22 C23 H23 118.6
C25 C24 C23 118.0(3)
C25 C24 C28 120.1(4)
C23 C24 C28 121.8(4)
C24 C25 C26 122.4(4)
C24 C25 H25 118.8
C26 C25 H25 118.8
C25 C26 C21 118.7(3)
C25 C26 C29 116.9(3)
C21 C26 C29 124.4(3)
C22 C27 H27A 109.5
C22 C27 H27B 109.5
H27A C27 H27B 109.5
C22 C27 H27C 109.5
H27A C27 H27C 109.5
H27B C27 H27C 109.5
C24 C28 H28A 109.5
C24 C28 H28B 109.5
H28A C28 H28B 109.5
C24 C28 H28C 109.5
H28A C28 H28C 109.5
H28B C28 H28C 109.5
C26 C29 H29A 109.5
C26 C29 H29B 109.5
H29A C29 H29B 109.5
C26 C29 H29C 109.5
H29A C29 H29C 109.5
H29B C29 H29C 109.5
C56 C51 C52 112.5(3)
C56 C51 B1 120.9(3)
C52 C51 B1 126.2(3)
F52 C52 C53 115.0(3)
F52 C52 C51 120.4(3)
C53 C52 C51 124.7(4)
F53 C53 C54 119.9(4)
F53 C53 C52 120.3(4)
C54 C53 C52 119.8(4)
F54 C54 C53 121.1(4)
F54 C54 C55 120.2(4)
C53 C54 C55 118.7(3)
F55 C55 C54 119.6(3)
F55 C55 C56 121.0(4)
C54 C55 C56 119.4(4)
F56 C56 C51 119.8(3)
F56 C56 C55 115.3(3)
C51 C56 C55 124.9(3)
C46 C41 C42 112.4(3)
C46 C41 B1 126.3(3)
C42 C41 B1 120.9(3)
F42 C42 C43 115.5(3)
F42 C42 C41 119.3(3)
C43 C42 C41 125.1(4)
F43 C43 C44 120.2(3)
F43 C43 C42 120.7(4)
C44 C43 C42 119.1(4)
F44 C44 C45 121.1(4)
F44 C44 C43 120.0(4)
C45 C44 C43 118.9(3)
F45 C45 C44 120.0(3)
F45 C45 C46 120.2(4)
C44 C45 C46 119.8(4)
F46 C46 C41 120.8(3)
F46 C46 C45 114.7(3)
C41 C46 C45 124.5(4)
Cl2 C71 Cl1 102.9(7)
Cl2 C71 H71A 111.2
Cl1 C71 H71A 111.2
Cl2 C71 H71B 111.2
Cl1 C71 H71B 111.2
H71A C71 H71B 109.1
Cl2A C71A Cl1A 97.4(11)
Cl2A C71A H71C 112.3
Cl1A C71A H71C 112.3
Cl2A C71A H71D 112.3
Cl1A C71A H71D 112.3
H71C C71A H71D 109.9

loop_
_geom_bond_atom_site_label_1
_geom_bond_atom_site_label_2
_geom_bond_distance
Zr1 O1 2.0067(19)
Zr1 C3 2.289(4)
Zr1 C14 2.493(4)
Zr1 C17 2.494(4)
Zr1 C16 2.495(4)
Zr1 C15 2.516(4)
Zr1 C18 2.527(4)
Zr1 C20 2.532(4)
Zr1 C13 2.535(4)
Zr1 C19 2.537(4)
Zr1 C11 2.537(4)
Zr1 C12 2.548(4)
P1 C31 1.821(3)
P1 C1 1.823(3)
P1 C21 1.825(3)
P1 C5 1.896(3)
B1 C4 1.631(5)
B1 C2 1.649(4)
B1 C41 1.659(4)
B1 C51 1.663(5)
O1 C5 1.386(3)
C1 C2 1.543(4)
C1 H1A 0.9800
C1 H1B 0.9800
C2 H2A 0.9800
C2 H2B 0.9800
C4 H4A 0.9700
C4 H4B 0.9700
C4 H4C 0.9700
C3 H3A 0.9700
C3 H3B 0.9700
C3 H3C 0.9700
C5 C61 1.522(4)
C5 H5 0.9900
C11 C15 1.383(7)
C11 C12 1.399(6)
C11 H11 0.9400
C12 C13 1.369(6)
C12 H12 0.9400
C13 C14 1.392(6)
C13 H13 0.9400
C14 C15 1.412(6)
C14 H14 0.9400
C15 H15 0.9400
C16 C20 1.384(7)
C16 C17 1.387(7)
C16 H16 0.9400
C17 C18 1.423(7)
C17 H17 0.9400
C18 C19 1.395(7)
C18 H18 0.9400
C19 C20 1.368(7)
C19 H19 0.9400
C20 H20 0.9400
C61 C62 1.385(4)
C61 C66 1.393(4)
C62 C63 1.385(5)
C62 H62 0.9400
C63 C64 1.383(5)
C63 H63 0.9400
C64 C65 1.369(6)
C64 H64 0.9400
C65 C66 1.386(5)
C65 H65 0.9400
C66 H66 0.9400
C31 C36 1.416(4)
C31 C32 1.420(4)
C32 C33 1.389(4)
C32 C37 1.508(4)
C33 C34 1.381(4)
C33 H33 0.9400
C34 C35 1.387(5)
C34 C38 1.512(4)
C35 C36 1.388(4)
C35 H35 0.9400
C36 C39 1.512(4)
C37 H37A 0.9700
C37 H37B 0.9700
C37 H37C 0.9700
C38 H38A 0.9700
C38 H38B 0.9700
C38 H38C 0.9700
C39 H39A 0.9700
C39 H39B 0.9700
C39 H39C 0.9700
C21 C26 1.407(4)
C21 C22 1.418(4)
C22 C23 1.394(5)
C22 C27 1.511(5)
C23 C24 1.378(6)
C23 H23 0.9400
C24 C25 1.377(6)
C24 C28 1.511(5)
C25 C26 1.398(5)
C25 H25 0.9400
C26 C29 1.510(5)
C27 H27A 0.9700
C27 H27B 0.9700
C27 H27C 0.9700
C28 H28A 0.9700
C28 H28B 0.9700
C28 H28C 0.9700
C29 H29A 0.9700
C29 H29B 0.9700
C29 H29C 0.9700
C51 C56 1.382(4)
C51 C52 1.387(4)
F52 C52 1.356(4)
C52 C53 1.379(5)
F53 C53 1.347(5)
C53 C54 1.365(6)
F54 C54 1.345(4)
C54 C55 1.368(6)
F55 C55 1.344(4)
C55 C56 1.384(5)
F56 C56 1.355(4)
C41 C46 1.380(5)
C41 C42 1.381(5)
F42 C42 1.359(4)
C42 C43 1.378(5)
F43 C43 1.342(5)
C43 C44 1.373(6)
F44 C44 1.343(4)
C44 C45 1.352(6)
F45 C45 1.347(5)
C45 C46 1.386(5)
F46 C46 1.355(4)
C71 Cl2 1.723(12)
C71 Cl1 1.812(12)
C71 H71A 0.9800
C71 H71B 0.9800
C71A Cl2A 1.723(15)
C71A Cl1A 1.752(15)
C71A H71C 0.9800
C71A H71D 0.9800

loop_
_geom_torsion_atom_site_label_1
_geom_torsion_atom_site_label_2
_geom_torsion_atom_site_label_3
_geom_torsion_atom_site_label_4
_geom_torsion
C3 Zr1 O1 C5 121.4(3)
C14 Zr1 O1 C5 -105.9(3)
C17 Zr1 O1 C5 -15.4(3)
C16 Zr1 O1 C5 13.2(4)
C15 Zr1 O1 C5 -110.2(3)
C18 Zr1 O1 C5 0.1(3)
C20 Zr1 O1 C5 44.2(3)
C13 Zr1 O1 C5 -134.1(3)
C19 Zr1 O1 C5 32.1(3)
C11 Zr1 O1 C5 -153.4(3)
C12 Zr1 O1 C5 -159.7(3)
C31 P1 C1 C2 -178.9(2)
C21 P1 C1 C2 60.5(2)
C5 P1 C1 C2 -64.8(2)
P1 C1 C2 B1 -158.1(2)
C4 B1 C2 C1 -59.0(3)
C41 B1 C2 C1 -176.9(2)
C51 B1 C2 C1 65.4(3)
Zr1 O1 C5 C61 71.8(4)
Zr1 O1 C5 P1 -168.16(18)
C31 P1 C5 O1 -58.0(2)
C1 P1 C5 O1 176.87(19)
C21 P1 C5 O1 63.7(2)
C31 P1 C5 C61 64.7(2)
C1 P1 C5 C61 -60.4(2)
C21 P1 C5 C61 -173.59(18)
O1 Zr1 C11 C15 102.7(3)
C3 Zr1 C11 C15 -165.2(3)
C14 Zr1 C11 C15 37.7(3)
C17 Zr1 C11 C15 -38.5(3)
C16 Zr1 C11 C15 -68.2(3)
C18 Zr1 C11 C15 -37.7(4)
C20 Zr1 C11 C15 -94.0(3)
C13 Zr1 C11 C15 78.2(3)
C19 Zr1 C11 C15 -85.8(4)
C12 Zr1 C11 C15 114.4(4)
O1 Zr1 C11 C12 -11.8(4)
C3 Zr1 C11 C12 80.4(3)
C14 Zr1 C11 C12 -76.8(3)
C17 Zr1 C11 C12 -152.9(3)
C16 Zr1 C11 C12 177.4(3)
C15 Zr1 C11 C12 -114.4(4)
C18 Zr1 C11 C12 -152.1(3)
C20 Zr1 C11 C12 151.5(3)
C13 Zr1 C11 C12 -36.2(3)
C19 Zr1 C11 C12 159.8(3)
C15 C11 C12 C13 -0.1(5)
Zr1 C11 C12 C13 66.2(3)
C15 C11 C12 Zr1 -66.3(3)
O1 Zr1 C12 C13 55.9(3)
C3 Zr1 C12 C13 151.0(3)
C14 Zr1 C12 C13 -36.8(3)
C17 Zr1 C12 C13 -79.6(3)
C16 Zr1 C12 C13 -118.4(3)
C15 Zr1 C12 C13 -78.3(3)
C18 Zr1 C12 C13 -48.9(5)
C20 Zr1 C12 C13 -155.7(3)
C19 Zr1 C12 C13 -179.2(5)
C11 Zr1 C12 C13 -115.3(4)
O1 Zr1 C12 C11 171.2(3)
C3 Zr1 C12 C11 -93.7(3)
C14 Zr1 C12 C11 78.5(3)
C17 Zr1 C12 C11 35.7(4)
C16 Zr1 C12 C11 -3.1(4)
C15 Zr1 C12 C11 37.1(3)
C18 Zr1 C12 C11 66.4(6)
C20 Zr1 C12 C11 -40.3(4)
C13 Zr1 C12 C11 115.3(4)
C19 Zr1 C12 C11 -63.9(7)
C11 C12 C13 C14 -1.2(5)
Zr1 C12 C13 C14 64.8(3)
C11 C12 C13 Zr1 -66.0(3)
O1 Zr1 C13 C12 -125.1(3)
C3 Zr1 C13 C12 -29.4(3)
C14 Zr1 C13 C12 116.0(4)
C17 Zr1 C13 C12 121.3(3)
C16 Zr1 C13 C12 84.4(3)
C15 Zr1 C13 C12 77.3(3)
C18 Zr1 C13 C12 158.6(3)
C20 Zr1 C13 C12 59.5(6)
C19 Zr1 C13 C12 179.4(5)
C11 Zr1 C13 C12 37.0(3)
O1 Zr1 C13 C14 118.9(3)
C3 Zr1 C13 C14 -145.4(3)
C17 Zr1 C13 C14 5.3(3)
C16 Zr1 C13 C14 -31.6(4)
C15 Zr1 C13 C14 -38.8(3)
C18 Zr1 C13 C14 42.6(3)
C20 Zr1 C13 C14 -56.5(6)
C19 Zr1 C13 C14 63.3(6)
C11 Zr1 C13 C14 -79.0(3)
C12 Zr1 C13 C14 -116.0(4)
C12 C13 C14 C15 2.0(4)
Zr1 C13 C14 C15 68.5(3)
C12 C13 C14 Zr1 -66.5(3)
O1 Zr1 C14 C13 -61.7(3)
C3 Zr1 C14 C13 45.8(3)
C17 Zr1 C14 C13 -175.4(3)
C16 Zr1 C14 C13 156.2(3)
C15 Zr1 C14 C13 112.5(4)
C18 Zr1 C14 C13 -148.7(3)
C20 Zr1 C14 C13 157.1(3)
C19 Zr1 C14 C13 -157.3(3)
C11 Zr1 C14 C13 76.0(3)
C12 Zr1 C14 C13 35.8(2)
O1 Zr1 C14 C15 -174.1(3)
C3 Zr1 C14 C15 -66.7(3)
C17 Zr1 C14 C15 72.1(3)
C16 Zr1 C14 C15 43.7(3)
C18 Zr1 C14 C15 98.8(3)
C20 Zr1 C14 C15 44.6(4)
C13 Zr1 C14 C15 -112.5(4)
C19 Zr1 C14 C15 90.3(3)
C11 Zr1 C14 C15 -36.5(3)
C12 Zr1 C14 C15 -76.7(3)
C12 C11 C15 C14 1.3(5)
Zr1 C11 C15 C14 -65.8(3)
C12 C11 C15 Zr1 67.1(3)
C13 C14 C15 C11 -2.0(4)
Zr1 C14 C15 C11 67.2(3)
C13 C14 C15 Zr1 -69.2(3)
O1 Zr1 C15 C11 -107.1(3)
C3 Zr1 C15 C11 15.9(3)
C14 Zr1 C15 C11 -114.8(4)
C17 Zr1 C15 C11 141.7(3)
C16 Zr1 C15 C11 108.7(3)
C18 Zr1 C15 C11 153.3(3)
C20 Zr1 C15 C11 97.1(3)
C13 Zr1 C15 C11 -76.8(3)
C19 Zr1 C15 C11 124.5(3)
C12 Zr1 C15 C11 -37.3(3)
O1 Zr1 C15 C14 7.8(3)
C3 Zr1 C15 C14 130.7(3)
C17 Zr1 C15 C14 -103.5(3)
C16 Zr1 C15 C14 -136.5(3)
C18 Zr1 C15 C14 -91.9(3)
C20 Zr1 C15 C14 -148.1(3)
C13 Zr1 C15 C14 38.0(3)
C19 Zr1 C15 C14 -120.7(3)
C11 Zr1 C15 C14 114.8(4)
C12 Zr1 C15 C14 77.5(3)
O1 Zr1 C16 C20 60.8(4)
C3 Zr1 C16 C20 -47.5(3)
C14 Zr1 C16 C20 178.7(3)
C17 Zr1 C16 C20 115.9(4)
C15 Zr1 C16 C20 -158.9(4)
C18 Zr1 C16 C20 77.2(4)
C13 Zr1 C16 C20 -164.7(3)
C19 Zr1 C16 C20 36.8(3)
C11 Zr1 C16 C20 -128.9(3)
C12 Zr1 C16 C20 -127.3(3)
O1 Zr1 C16 C17 -55.0(4)
C3 Zr1 C16 C17 -163.3(3)
C14 Zr1 C16 C17 62.9(3)
C15 Zr1 C16 C17 85.3(3)
C18 Zr1 C16 C17 -38.6(3)
C20 Zr1 C16 C17 -115.9(4)
C13 Zr1 C16 C17 79.5(3)
C19 Zr1 C16 C17 -79.1(3)
C11 Zr1 C16 C17 115.2(3)
C12 Zr1 C16 C17 116.8(3)
C20 C16 C17 C18 0.6(5)
Zr1 C16 C17 C18 68.2(3)
C20 C16 C17 Zr1 -67.6(3)
O1 Zr1 C17 C16 142.1(3)
C3 Zr1 C17 C16 21.1(4)
C14 Zr1 C17 C16 -119.5(3)
C15 Zr1 C17 C16 -87.8(3)
C18 Zr1 C17 C16 112.8(5)
C20 Zr1 C17 C16 36.3(3)
C13 Zr1 C17 C16 -122.3(3)
C19 Zr1 C17 C16 75.6(3)
C11 Zr1 C17 C16 -68.2(3)
C12 Zr1 C17 C16 -86.7(3)
O1 Zr1 C17 C18 29.3(4)
C3 Zr1 C17 C18 -91.8(4)
C14 Zr1 C17 C18 127.6(3)
C16 Zr1 C17 C18 -112.8(5)
C15 Zr1 C17 C18 159.4(4)
C20 Zr1 C17 C18 -76.5(3)
C13 Zr1 C17 C18 124.8(3)
C19 Zr1 C17 C18 -37.3(3)
C11 Zr1 C17 C18 179.0(3)
C12 Zr1 C17 C18 160.5(3)
C16 C17 C18 C19 -0.5(5)
Zr1 C17 C18 C19 67.1(3)
C16 C17 C18 Zr1 -67.6(3)
O1 Zr1 C18 C19 93.2(3)
C3 Zr1 C18 C19 -2.1(3)
C14 Zr1 C18 C19 -169.1(3)
C17 Zr1 C18 C19 -113.5(4)
C16 Zr1 C18 C19 -75.6(3)
C15 Zr1 C18 C19 -134.8(3)
C20 Zr1 C18 C19 -35.4(3)
C13 Zr1 C18 C19 168.8(3)
C11 Zr1 C18 C19 -114.9(4)
C12 Zr1 C18 C19 -159.0(4)
O1 Zr1 C18 C17 -153.3(3)
C3 Zr1 C18 C17 111.4(3)
C14 Zr1 C18 C17 -55.6(3)
C16 Zr1 C18 C17 37.9(3)
C15 Zr1 C18 C17 -21.3(4)
C20 Zr1 C18 C17 78.1(3)
C13 Zr1 C18 C17 -77.7(3)
C19 Zr1 C18 C17 113.5(4)
C11 Zr1 C18 C17 -1.4(5)
C12 Zr1 C18 C17 -45.5(6)
C17 C18 C19 C20 0.2(5)
Zr1 C18 C19 C20 65.9(3)
C17 C18 C19 Zr1 -65.6(3)
O1 Zr1 C19 C20 158.7(3)
C3 Zr1 C19 C20 61.4(3)
C14 Zr1 C19 C20 -101.2(4)
C17 Zr1 C19 C20 -78.4(3)
C16 Zr1 C19 C20 -37.6(3)
C15 Zr1 C19 C20 -57.4(4)
C18 Zr1 C19 C20 -116.8(4)
C13 Zr1 C19 C20 -146.3(5)
C11 Zr1 C19 C20 -15.1(5)
C12 Zr1 C19 C20 32.4(8)
O1 Zr1 C19 C18 -84.5(3)
C3 Zr1 C19 C18 178.2(3)
C14 Zr1 C19 C18 15.6(4)
C17 Zr1 C19 C18 38.4(3)
C16 Zr1 C19 C18 79.3(3)
C15 Zr1 C19 C18 59.5(4)
C20 Zr1 C19 C18 116.8(4)
C13 Zr1 C19 C18 -29.5(7)
C11 Zr1 C19 C18 101.7(4)
C12 Zr1 C19 C18 149.2(6)
C18 C19 C20 C16 0.1(5)
Zr1 C19 C20 C16 65.7(3)
C18 C19 C20 Zr1 -65.5(3)
C17 C16 C20 C19 -0.4(5)
Zr1 C16 C20 C19 -67.0(3)
C17 C16 C20 Zr1 66.6(3)
O1 Zr1 C20 C19 -23.9(4)
C3 Zr1 C20 C19 -114.8(4)
C14 Zr1 C20 C19 112.6(4)
C17 Zr1 C20 C19 77.6(4)
C16 Zr1 C20 C19 114.3(5)
C15 Zr1 C20 C19 136.2(3)
C18 Zr1 C20 C19 36.2(3)
C13 Zr1 C20 C19 151.0(5)
C11 Zr1 C20 C19 169.8(3)
C12 Zr1 C20 C19 -169.0(3)
O1 Zr1 C20 C16 -138.2(3)
C3 Zr1 C20 C16 130.9(3)
C14 Zr1 C20 C16 -1.8(4)
C17 Zr1 C20 C16 -36.7(3)
C15 Zr1 C20 C16 21.9(4)
C18 Zr1 C20 C16 -78.1(3)
C13 Zr1 C20 C16 36.7(7)
C19 Zr1 C20 C16 -114.3(5)
C11 Zr1 C20 C16 55.5(4)
C12 Zr1 C20 C16 76.7(4)
O1 C5 C61 C62 37.6(4)
P1 C5 C61 C62 -85.0(3)
O1 C5 C61 C66 -140.7(3)
P1 C5 C61 C66 96.8(3)
C66 C61 C62 C63 -1.6(5)
C5 C61 C62 C63 -179.9(3)
C61 C62 C63 C64 1.1(6)
C62 C63 C64 C65 0.3(7)
C63 C64 C65 C66 -1.1(7)
C64 C65 C66 C61 0.6(6)
C62 C61 C66 C65 0.8(5)
C5 C61 C66 C65 179.1(3)
C1 P1 C31 C36 -166.4(2)
C21 P1 C31 C36 -49.7(3)
C5 P1 C31 C36 78.7(2)
C1 P1 C31 C32 20.0(3)
C21 P1 C31 C32 136.8(3)
C5 P1 C31 C32 -94.9(3)
C36 C31 C32 C33 -2.8(4)
P1 C31 C32 C33 170.7(2)
C36 C31 C32 C37 176.9(3)
P1 C31 C32 C37 -9.6(5)
C31 C32 C33 C34 1.2(5)
C37 C32 C33 C34 -178.5(3)
C32 C33 C34 C35 0.9(5)
C32 C33 C34 C38 179.2(3)
C33 C34 C35 C36 -1.5(5)
C38 C34 C35 C36 -179.8(3)
C34 C35 C36 C31 -0.1(5)
C34 C35 C36 C39 177.8(3)
C32 C31 C36 C35 2.2(4)
P1 C31 C36 C35 -171.5(2)
C32 C31 C36 C39 -175.5(3)
P1 C31 C36 C39 10.8(4)
C31 P1 C21 C26 134.2(3)
C1 P1 C21 C26 -98.7(3)
C5 P1 C21 C26 15.7(3)
C31 P1 C21 C22 -50.9(3)
C1 P1 C21 C22 76.2(3)
C5 P1 C21 C22 -169.4(2)
C26 C21 C22 C23 -2.0(4)
P1 C21 C22 C23 -177.1(2)
C26 C21 C22 C27 178.3(3)
P1 C21 C22 C27 3.2(4)
C21 C22 C23 C24 0.9(5)
C27 C22 C23 C24 -179.3(3)
C22 C23 C24 C25 0.3(6)
C22 C23 C24 C28 -179.6(4)
C23 C24 C25 C26 -0.5(5)
C28 C24 C25 C26 179.4(4)
C24 C25 C26 C21 -0.6(5)
C24 C25 C26 C29 179.7(3)
C22 C21 C26 C25 1.8(4)
P1 C21 C26 C25 176.6(2)
C22 C21 C26 C29 -178.5(3)
P1 C21 C26 C29 -3.7(4)
C4 B1 C51 C56 -173.4(3)
C2 B1 C51 C56 65.9(3)
C41 B1 C51 C56 -55.1(3)
C4 B1 C51 C52 13.6(4)
C2 B1 C51 C52 -107.2(3)
C41 B1 C51 C52 131.9(3)
C56 C51 C52 F52 179.6(3)
B1 C51 C52 F52 -6.8(5)
C56 C51 C52 C53 -0.7(5)
B1 C51 C52 C53 172.9(3)
F52 C52 C53 F53 -1.1(5)
C51 C52 C53 F53 179.2(3)
F52 C52 C53 C54 179.1(3)
C51 C52 C53 C54 -0.6(6)
F53 C53 C54 F54 0.5(6)
C52 C53 C54 F54 -179.7(3)
F53 C53 C54 C55 -178.2(3)
C52 C53 C54 C55 1.5(6)
F54 C54 C55 F55 -1.0(5)
C53 C54 C55 F55 177.7(3)
F54 C54 C55 C56 -180.0(3)
C53 C54 C55 C56 -1.2(5)
C52 C51 C56 F56 -179.4(3)
B1 C51 C56 F56 6.7(4)
C52 C51 C56 C55 1.0(4)
B1 C51 C56 C55 -172.9(3)
F55 C55 C56 F56 1.3(4)
C54 C55 C56 F56 -179.7(3)
F55 C55 C56 C51 -179.0(3)
C54 C55 C56 C51 -0.1(5)
C4 B1 C41 C46 -99.2(4)
C2 B1 C41 C46 21.2(4)
C51 B1 C41 C46 136.4(3)
C4 B1 C41 C42 72.8(4)
C2 B1 C41 C42 -166.8(3)
C51 B1 C41 C42 -51.6(4)
C46 C41 C42 F42 178.8(3)
B1 C41 C42 F42 5.8(5)
C46 C41 C42 C43 -1.3(5)
B1 C41 C42 C43 -174.3(3)
F42 C42 C43 F43 -0.3(6)
C41 C42 C43 F43 179.8(4)
F42 C42 C43 C44 180.0(4)
C41 C42 C43 C44 0.1(6)
F43 C43 C44 F44 1.2(6)
C42 C43 C44 F44 -179.0(3)
F43 C43 C44 C45 -178.9(4)
C42 C43 C44 C45 0.9(6)
F44 C44 C45 F45 -1.1(6)
C43 C44 C45 F45 179.0(4)
F44 C44 C45 C46 179.4(3)
C43 C44 C45 C46 -0.5(6)
C42 C41 C46 F46 -177.6(3)
B1 C41 C46 F46 -5.0(5)
C42 C41 C46 C45 1.8(5)
B1 C41 C46 C45 174.3(3)
F45 C45 C46 F46 -1.1(5)
C44 C45 C46 F46 178.4(3)
F45 C45 C46 C41 179.5(3)
C44 C45 C46 C41 -1.0(6)
